data_4030194
loop_
_publ_author_name
'Cotton, F. Albert'
'Kibala, Piotr A.'
'Sandor, Robert B. W.'

_publ_section_title
;
 Synthesis and crystal structure of Ti4O(S2)4Br6
;
_journal_name_full 'European Journal of Solid State and Inorganic Chemistry'
_journal_page_first 631
_journal_page_last 636
_journal_volume 25
_journal_year 1988
_chemical_formula_sum 'Br6 O S8 Ti4'
_chemical_formula_weight 943.44
_space_group_IT_number 14
_symmetry_cell_setting monoclinic
_symmetry_Int_Tables_number 14
_symmetry_space_group_name_Hall '-P 2ybc'
_symmetry_space_group_name_H-M 'P 1 21/c 1'
_cell_angle_alpha 90
_cell_angle_beta 91.63(2)
_cell_angle_gamma 90
_cell_formula_units_Z 4
_cell_length_a 9.207(2)
_cell_length_b 11.190(4)
_cell_length_c 18.952(5)
_cell_volume 1951.8(10)
_diffrn_ambient_temperature 294
_diffrn_radiation_probe x-ray
_diffrn_radiation_type MoK\a
_diffrn_radiation_wavelength 0.71069
_exptl_absorpt_coefficient_mu 14.70
_exptl_crystal_density_diffrn 3.211
_exptl_crystal_F_000 1736
_refine_ls_number_parameters 167
_refine_ls_number_reflns 1453
_refine_ls_R_factor_gt 0.0418
_refine_ls_wR_factor_gt 0.0540
_cod_data_source_file EJSSIC-1988-25-631-636.cif
_cod_data_source_block Ti4O(S2)4Br6
_cod_original_sg_symbol_H-M 'P 21/c'
_cod_database_code 4030194

loop_
_symmetry_equiv_pos_site_id
_symmetry_equiv_pos_as_xyz
1 x,y,z
2 -x,1/2+y,1/2-z
3 -x,-y,-z
4 x,1/2-y,1/2+z

loop_
_atom_site_label
_atom_site_type_symbol
_atom_site_fract_x
_atom_site_fract_y
_atom_site_fract_z
_atom_site_occupancy
_atom_site_B_iso_or_equiv
Br1 Br 1.0646(2) 0.0475(2) 0.34090(10) 1.000 3.11(5)
Br2 Br 0.6953(2) 0.1405(2) 0.27240(10) 1.000 2.51(4)
Br3 Br 0.8829(2) 0.6490(2) 0.39850(10) 1.000 3.20(5)
Br4 Br 0.7269(2) 0.4279(2) 0.52340(10) 1.000 2.16(4)
Br5 Br 0.3281(2) 0.2889(2) 0.25670(10) 1.000 2.58(4)
Br6 Br 0.5589(2) 0.1657(2) 0.60190(10) 1.000 2.97(4)
Ti1 Ti 0.8827(3) 0.1806(3) 0.3782(2) 1.000 1.66(7)
Ti2 Ti 0.7938(3) 0.4501(3) 0.3872(2) 1.000 1.59(7)
Ti3 Ti 0.5255(3) 0.2981(3) 0.3377(2) 1.000 1.68(6)
Ti4 Ti 0.6361(3) 0.2104(3) 0.4863(2) 1.000 1.68(6)
S1 S 0.9692(4) 0.3602(5) 0.3128(3) 1.000 2.50(10)
S2 S 1.0292(4) 0.3479(5) 0.4164(3) 1.000 2.50(10)
S3 S 0.6596(4) 0.4609(4) 0.2775(2) 1.000 2.00(10)
S4 S 0.5367(4) 0.5082(4) 0.3604(3) 1.000 1.90(9)
S5 S 0.3998(4) 0.3008(5) 0.4469(3) 1.000 2.20(10)
S6 S 0.4404(4) 0.1316(4) 0.4146(3) 1.000 2.10(10)
S7 S 0.7515(4) 0.0289(4) 0.4509(3) 1.000 2.20(10)
S8 S 0.8924(4) 0.1410(5) 0.5027(2) 1.000 2.10(10)
O O 0.7103(9) 0.2849(9) 0.3983(5) 1.000 0.9(2)

loop_
_atom_type_symbol
_atom_type_description
_atom_type_scat_dispersion_real
_atom_type_scat_dispersion_imag
_atom_type_scat_source
Br Br -0.2901 2.4595 ' International Tables Vol C Tables 4.2.6.8 and 6.1.1.4'
O O 0.0106 0.0060 ' International Tables Vol C Tables 4.2.6.8 and 6.1.1.4'
S S 0.1246 0.1234 ' International Tables Vol C Tables 4.2.6.8 and 6.1.1.4'
Ti Ti 0.2776 0.4457 ' International Tables Vol C Tables 4.2.6.8 and 6.1.1.4'

loop_
_geom_angle_atom_site_label_1
_geom_angle_atom_site_label_2
_geom_angle_atom_site_label_3
_geom_angle
_geom_angle_publ_flag
Ti1 Br2 Ti3 85.12(12) yes
Ti2 Br4 Ti4 84.81(12) yes
Br1 Ti1 Br2 96.82(14) yes
Br1 Ti1 S1 96.87(16) yes
Br1 Ti1 S2 100.62(16) yes
Br1 Ti1 S7 95.39(16) yes
Br1 Ti1 S8 99.83(17) yes
Br1 Ti1 O 171.8(3) yes
Br2 Ti1 S1 88.32(17) yes
Br2 Ti1 S2 135.0(2) yes
Br2 Ti1 S7 89.30(15) yes
Br2 Ti1 S8 135.97(17) yes
Br2 Ti1 O 75.0(3) yes
S1 Ti1 S2 48.77(19) yes
S1 Ti1 S7 167.7(2) yes
S1 Ti1 S8 129.2(2) yes
S1 Ti1 O 83.8(3) yes
S2 Ti1 S7 129.3(2) yes
S2 Ti1 S8 81.0(2) yes
S2 Ti1 O 86.0(3) yes
S7 Ti1 S8 48.87(18) yes
S7 Ti1 O 83.9(3) yes
S8 Ti1 O 85.9(3) yes
Br3 Ti2 Br4 95.05(14) yes
Br3 Ti2 S1 102.08(18) yes
Br3 Ti2 S2 96.52(17) yes
Br3 Ti2 S3 101.49(18) yes
Br3 Ti2 S4 95.59(16) yes
Br3 Ti2 O 168.5(3) yes
Br4 Ti2 S1 134.8(2) yes
Br4 Ti2 S2 88.05(17) yes
Br4 Ti2 S3 135.59(15) yes
Br4 Ti2 S4 88.71(17) yes
Br4 Ti2 O 73.5(3) yes
S1 Ti2 S2 48.94(19) yes
S1 Ti2 S3 81.36(19) yes
S1 Ti2 S4 129.9(2) yes
S1 Ti2 O 86.7(3) yes
S2 Ti2 S3 129.7(2) yes
S2 Ti2 S4 167.7(2) yes
S2 Ti2 O 83.6(3) yes
S3 Ti2 S4 49.12(17) yes
S3 Ti2 O 87.0(3) yes
S4 Ti2 O 84.1(3) yes
Br2 Ti3 Br5 96.89(14) yes
Br2 Ti3 S3 88.09(15) yes
Br2 Ti3 S4 134.95(17) yes
Br2 Ti3 S5 135.1(2) yes
Br2 Ti3 S6 88.60(15) yes
Br2 Ti3 O 73.9(3) yes
Br5 Ti3 S3 96.72(16) yes
Br5 Ti3 S4 100.91(17) yes
Br5 Ti3 S5 100.43(15) yes
Br5 Ti3 S6 95.66(16) yes
Br5 Ti3 O 170.8(3) yes
S3 Ti3 S4 49.09(17) yes
S3 Ti3 S5 130.0(2) yes
S3 Ti3 S6 167.48(19) yes
S3 Ti3 O 83.9(3) yes
S4 Ti3 S5 81.5(2) yes
S4 Ti3 S6 129.7(2) yes
S4 Ti3 O 86.5(3) yes
S5 Ti3 S6 48.79(19) yes
S5 Ti3 O 86.0(3) yes
S6 Ti3 O 83.6(3) yes
Br4 Ti4 Br6 92.80(14) yes
Br4 Ti4 S5 88.45(17) yes
Br4 Ti4 S6 135.44(18) yes
Br4 Ti4 S7 135.27(16) yes
Br4 Ti4 S8 87.87(16) yes
Br4 Ti4 O 74.2(3) yes
Br6 Ti4 S5 94.60(17) yes
Br6 Ti4 S6 101.88(17) yes
Br6 Ti4 S7 103.08(19) yes
Br6 Ti4 S8 97.26(16) yes
Br6 Ti4 O 166.9(3) yes
S5 Ti4 S6 48.97(18) yes
S5 Ti4 S7 130.5(2) yes
S5 Ti4 S8 167.7(2) yes
S5 Ti4 O 84.1(3) yes
S6 Ti4 S7 82.04(18) yes
S6 Ti4 S8 130.5(2) yes
S6 Ti4 O 87.1(3) yes
S7 Ti4 S8 49.15(17) yes
S7 Ti4 O 87.4(3) yes
S8 Ti4 O 83.7(3) yes
Ti1 S1 Ti2 79.42(18) yes
Ti1 S1 S2 63.1(2) yes
Ti2 S1 S2 68.2(2) yes
Ti1 S2 Ti2 79.29(16) yes
Ti1 S2 S1 68.1(2) yes
Ti2 S2 S1 62.9(2) yes
Ti2 S3 Ti3 79.38(16) yes
Ti2 S3 S4 68.06(19) yes
Ti3 S3 S4 62.81(18) yes
Ti2 S4 Ti3 79.41(16) yes
Ti2 S4 S3 62.82(17) yes
Ti3 S4 S3 68.1(2) yes
Ti3 S5 Ti4 79.35(17) yes
Ti3 S5 S6 68.3(2) yes
Ti4 S5 S6 62.94(19) yes
Ti3 S6 Ti4 79.25(17) yes
Ti3 S6 S5 62.9(2) yes
Ti4 S6 S5 68.1(2) yes
Ti1 S7 Ti4 78.77(17) yes
Ti1 S7 S8 62.57(18) yes
Ti4 S7 S8 68.0(2) yes
Ti1 S8 Ti4 79.13(16) yes
Ti1 S8 S7 68.6(2) yes
Ti4 S8 S7 62.90(17) yes
Ti1 O Ti2 101.9(4) yes
Ti1 O Ti3 125.9(5) yes
Ti1 O Ti4 101.9(5) yes
Ti2 O Ti3 101.0(4) yes
Ti2 O Ti4 127.5(5) yes
Ti3 O Ti4 101.6(4) yes

loop_
_geom_bond_atom_site_label_1
_geom_bond_atom_site_label_2
_geom_bond_distance
_geom_bond_publ_flag
Br1 Ti1 2.364(4) yes
Br2 Ti1 2.646(4) yes
Br2 Ti3 2.683(4) yes
Br3 Ti2 2.380(4) yes
Br4 Ti2 2.682(4) yes
Br4 Ti4 2.662(4) yes
Br5 Ti3 2.348(4) yes
Br6 Ti4 2.376(4) yes
Ti1 S1 2.503(6) yes
Ti1 S2 2.407(6) yes
Ti1 S7 2.517(6) yes
Ti1 S8 2.400(5) yes
Ti1 O 2.015(9) yes
Ti2 S1 2.395(6) yes
Ti2 S2 2.499(5) yes
Ti2 S3 2.391(5) yes
Ti2 S4 2.493(5) yes
Ti2 O 2.015(10) yes
Ti3 S3 2.495(5) yes
Ti3 S4 2.392(6) yes
Ti3 S5 2.400(6) yes
Ti3 S6 2.505(6) yes
Ti3 O 2.031(9) yes
Ti4 S5 2.494(5) yes
Ti4 S6 2.394(6) yes
Ti4 S7 2.397(6) yes
Ti4 S8 2.495(5) yes
Ti4 O 2.002(10) yes
S1 S2 2.029(8) yes
S3 S4 2.032(6) yes
S5 S6 2.028(7) yes
S7 S8 2.037(6) yes

loop_
_geom_torsion_atom_site_label_1
_geom_torsion_atom_site_label_2
_geom_torsion_atom_site_label_3
_geom_torsion_atom_site_label_4
_geom_torsion
_geom_torsion_publ_flag
Ti3 Br2 Ti1 Br1 179.28(14) no
Ti3 Br2 Ti1 S1 -84.00(16) no
Ti3 Br2 Ti1 S2 -68.2(3) no
Ti3 Br2 Ti1 S7 83.93(15) no
Ti3 Br2 Ti1 S8 67.5(3) no
Ti3 Br2 Ti1 O 0.0(3) no
Ti1 Br2 Ti3 Br5 -179.26(14) no
Ti1 Br2 Ti3 S3 84.20(14) no
Ti1 Br2 Ti3 S4 67.8(3) no
Ti1 Br2 Ti3 S5 -67.0(3) no
Ti1 Br2 Ti3 S6 -83.73(16) no
Ti1 Br2 Ti3 O 0.0(3) no
Ti2 Br4 Ti4 S6 -68.3(3) no
Ti4 Br4 Ti2 O -0.4(3) no
Ti4 Br4 Ti2 S3 67.3(3) no
Ti2 Br4 Ti4 O 0.4(3) no
Ti2 Br4 Ti4 S7 69.8(3) no
Ti2 Br4 Ti4 Br6 -178.42(12) no
Ti2 Br4 Ti4 S5 -83.90(17) no
Ti4 Br4 Ti2 S4 83.85(15) no
Ti4 Br4 Ti2 S2 -84.28(16) no
Ti2 Br4 Ti4 S8 84.41(14) no
Ti4 Br4 Ti2 Br3 179.34(12) no
Ti4 Br4 Ti2 S1 -68.1(3) no
Br1 Ti1 S1 S2 -98.1(2) no
Br2 Ti1 S1 Ti2 94.43(15) no
Br2 Ti1 S1 S2 165.2(2) no
Br1 Ti1 S1 Ti2 -168.90(17) no
S7 Ti1 S2 S1 -164.1(3) no
S8 Ti1 S2 Ti2 -106.83(19) no
S8 Ti1 S2 S1 -171.7(2) no
O Ti1 S2 Ti2 -20.4(3) no
S2 Ti1 S1 Ti2 -70.8(2) no
S8 Ti1 S1 Ti2 -60.2(2) no
S8 Ti1 S1 S2 10.6(3) no
O Ti1 S1 Ti2 19.3(3) no
O Ti1 S1 S2 90.1(3) no
Br2 Ti1 S8 Ti4 -42.9(3) no
Br2 Ti1 S8 S7 22.1(3) no
S1 Ti1 S8 Ti4 99.1(2) no
S1 Ti1 S8 S7 164.1(2) no
S2 Ti1 S8 Ti4 107.13(19) no
S2 Ti1 S8 S7 172.1(2) no
Br1 Ti1 S8 S7 -88.58(19) no
O Ti1 S8 Ti4 20.5(3) no
Br1 Ti1 S2 Ti2 154.77(18) no
Br1 Ti1 S2 S1 89.9(2) no
Br2 Ti1 S2 Ti2 43.8(3) no
Br2 Ti1 S2 S1 -21.2(3) no
S1 Ti1 S2 Ti2 64.9(2) no
S7 Ti1 S8 Ti4 -64.98(17) no
S1 Ti1 O Ti4 -156.2(4) no
S2 Ti1 O Ti2 25.7(4) no
S2 Ti1 O Ti3 138.8(6) no
S2 Ti1 O Ti4 -107.2(4) no
S7 Ti1 O Ti2 155.9(4) no
O Ti1 S2 S1 -85.3(3) no
Br1 Ti1 S7 Ti4 169.20(17) no
Br1 Ti1 S7 S8 98.4(2) no
Br2 Ti1 S7 Ti4 -94.02(15) no
O Ti1 S8 S7 85.5(3) no
Br2 Ti1 O Ti2 -113.2(4) no
Br2 Ti1 O Ti3 -0.1(5) no
Br2 Ti1 O Ti4 113.9(4) no
S1 Ti1 O Ti2 -23.3(4) no
S7 Ti1 S2 Ti2 -99.2(2) no
Br1 Ti1 S8 Ti4 -153.56(16) no
S7 Ti1 O Ti3 -91.0(6) no
S7 Ti1 O Ti4 23.0(4) no
Br2 Ti1 S7 S8 -164.9(2) no
S2 Ti1 S7 Ti4 60.8(3) no
S2 Ti1 S7 S8 -10.1(3) no
S8 Ti1 S7 Ti4 70.8(2) no
S1 Ti1 O Ti3 89.9(6) no
O Ti1 S7 S8 -89.9(3) no
O Ti1 S7 Ti4 -19.0(3) no
S8 Ti1 O Ti2 106.9(4) no
S8 Ti1 O Ti3 -140.0(6) no
S8 Ti1 O Ti4 -26.0(4) no
Br4 Ti2 S1 Ti1 43.4(3) no
Br4 Ti2 S1 S2 -21.7(3) no
S2 Ti2 S1 Ti1 65.1(2) no
Br3 Ti2 S1 S2 88.1(2) no
S3 Ti2 S2 Ti1 -60.3(3) no
S3 Ti2 S2 S1 10.5(3) no
O Ti2 S2 Ti1 20.4(3) no
S3 Ti2 S1 Ti1 -106.73(18) no
S3 Ti2 S1 S2 -171.9(3) no
Br3 Ti2 S1 Ti1 153.28(16) no
S1 Ti2 S2 Ti1 -70.7(2) no
S4 Ti2 S1 S2 -163.9(3) no
O Ti2 S1 Ti1 -19.2(3) no
O Ti2 S1 S2 -84.4(3) no
O Ti2 S2 S1 91.2(4) no
Br3 Ti2 S3 Ti3 -152.24(15) no
Br3 Ti2 S3 S4 -87.4(2) no
S4 Ti2 S1 Ti1 -98.7(3) no
O Ti2 S3 S4 84.8(3) no
Br3 Ti2 S4 Ti3 171.08(18) no
Br3 Ti2 S4 S3 100.4(2) no
Br4 Ti2 S4 Ti3 -93.97(17) no
Br4 Ti2 S4 S3 -164.7(2) no
S1 Ti2 S4 Ti3 60.2(3) no
S1 Ti2 S4 S3 -10.5(3) no
S3 Ti2 S4 Ti3 70.7(2) no
O Ti2 S4 Ti3 -20.4(3) no
O Ti2 S4 S3 -91.1(3) no
Br4 Ti2 O Ti1 -114.6(4) no
Br3 Ti2 S2 Ti1 -171.11(18) no
Br3 Ti2 S2 S1 -100.4(2) no
Br4 Ti2 S2 Ti1 94.03(17) no
Br4 Ti2 S2 S1 164.8(2) no
S1 Ti2 O Ti4 139.6(5) no
S2 Ti2 O Ti1 -24.8(4) no
S2 Ti2 O Ti3 -155.4(4) no
S2 Ti2 O Ti4 90.5(5) no
S3 Ti2 O Ti1 105.8(4) no
S3 Ti2 O Ti3 -24.9(3) no
S3 Ti2 O Ti4 -138.9(5) no
S4 Ti2 O Ti1 155.0(4) no
Br4 Ti2 S3 Ti3 -42.6(3) no
Br4 Ti2 S3 S4 22.2(3) no
S1 Ti2 S3 Ti3 107.09(19) no
Br4 Ti2 O Ti3 114.7(4) no
Br4 Ti2 O Ti4 0.7(5) no
S1 Ti2 O Ti1 24.3(4) no
S1 Ti2 O Ti3 -106.4(4) no
O Ti2 S3 Ti3 20.0(3) no
S4 Ti2 S3 Ti3 -64.80(18) no
S1 Ti2 S3 S4 171.9(2) no
S4 Ti2 O Ti3 24.3(3) no
S4 Ti2 O Ti4 -89.7(5) no
S2 Ti2 S3 Ti3 99.1(3) no
S2 Ti2 S3 S4 163.9(3) no
Br2 Ti3 S3 S4 -164.7(2) no
Br2 Ti3 S3 Ti2 -93.98(14) no
O Ti3 S3 S4 -90.6(3) no
Br5 Ti3 S3 Ti2 169.30(16) no
Br5 Ti3 S3 S4 98.6(2) no
S4 Ti3 S3 Ti2 70.66(19) no
S5 Ti3 S3 Ti2 59.6(3) no
S5 Ti3 S3 S4 -11.0(3) no
O Ti3 S3 Ti2 -19.9(3) no
S5 Ti3 S4 S3 171.5(2) no
S6 Ti3 S4 Ti2 98.8(2) no
S6 Ti3 S4 S3 163.6(2) no
O Ti3 S4 Ti2 20.2(3) no
O Ti3 S4 S3 85.0(3) no
Br2 Ti3 S5 Ti4 42.4(3) no
Br2 Ti3 S5 S6 -22.5(3) no
Br5 Ti3 S5 Ti4 153.35(17) no
Br5 Ti3 S5 S6 88.4(2) no
Br2 Ti3 S4 Ti2 -42.9(3) no
Br2 Ti3 S4 S3 22.0(3) no
Br5 Ti3 S4 Ti2 -154.27(17) no
Br5 Ti3 S4 S3 -89.46(19) no
S3 Ti3 S4 Ti2 -64.81(17) no
S5 Ti3 S4 Ti2 106.66(19) no
O Ti3 S5 S6 -84.9(3) no
Br2 Ti3 S6 Ti4 93.52(14) no
Br2 Ti3 S6 S5 164.3(2) no
Br5 Ti3 S6 Ti4 -169.69(16) no
Br5 Ti3 S6 S5 -98.9(2) no
S4 Ti3 S6 Ti4 -60.4(2) no
S4 Ti3 S6 S5 10.3(3) no
S5 Ti3 S6 Ti4 -70.8(2) no
O Ti3 S6 Ti4 19.5(3) no
O Ti3 S6 S5 90.3(3) no
Br2 Ti3 O Ti1 0.1(5) no
Br2 Ti3 O Ti2 113.7(4) no
Br2 Ti3 O Ti4 -114.0(4) no
S3 Ti3 O Ti1 -89.7(6) no
S3 Ti3 O Ti2 23.9(3) no
S3 Ti3 O Ti4 156.2(4) no
S4 Ti3 O Ti1 -138.9(6) no
S4 Ti3 O Ti2 -25.3(4) no
S4 Ti3 O Ti4 107.0(4) no
S5 Ti3 O Ti1 139.4(6) no
S5 Ti3 O Ti2 -107.0(4) no
S5 Ti3 O Ti4 25.3(4) no
S6 Ti3 O Ti1 90.4(6) no
S6 Ti3 O Ti2 -156.0(4) no
S6 Ti3 O Ti4 -23.6(4) no
S3 Ti3 S5 Ti4 -98.6(2) no
S3 Ti3 S5 S6 -163.6(3) no
S4 Ti3 S5 Ti4 -107.03(18) no
S4 Ti3 S5 S6 -172.0(2) no
S6 Ti3 S5 Ti4 64.95(19) no
O Ti3 S5 Ti4 -20.0(3) no
Br4 Ti4 S5 Ti3 94.60(16) no
Br4 Ti4 S5 S6 165.6(2) no
Br6 Ti4 S5 Ti3 -172.71(17) no
Br6 Ti4 S5 S6 -101.8(2) no
S6 Ti4 S5 Ti3 -71.0(2) no
S7 Ti4 S5 Ti3 -61.2(3) no
S7 Ti4 S5 S6 9.8(3) no
O Ti4 S5 Ti3 20.4(3) no
O Ti4 S5 S6 91.3(4) no
Br4 Ti4 S6 Ti3 44.2(3) no
Br4 Ti4 S6 S5 -20.8(3) no
Br6 Ti4 S6 Ti3 150.69(16) no
Br6 Ti4 S6 S5 85.7(2) no
S5 Ti4 S6 Ti3 65.0(2) no
S7 Ti4 S6 Ti3 -107.53(19) no
S7 Ti4 S6 S5 -172.5(3) no
S8 Ti4 S6 Ti3 -98.9(3) no
S8 Ti4 S6 S5 -163.8(3) no
O Ti4 S6 Ti3 -19.7(3) no
O Ti4 S6 S5 -84.7(3) no
Br4 Ti4 S7 Ti1 -45.3(3) no
Br4 Ti4 S7 S8 19.5(3) no
Br6 Ti4 S7 Ti1 -153.08(16) no
Br6 Ti4 S7 S8 -88.3(2) no
S5 Ti4 S7 Ti1 99.1(3) no
S5 Ti4 S7 S8 163.8(3) no
S6 Ti4 S7 Ti1 106.5(2) no
S6 Ti4 S7 S8 171.3(2) no
S8 Ti4 S7 Ti1 -64.77(17) no
O Ti4 S7 Ti1 19.1(3) no
O Ti4 S7 S8 83.8(3) no
Br4 Ti4 S8 Ti1 -95.06(16) no
Br4 Ti4 S8 S7 -166.4(2) no
Br6 Ti4 S8 Ti1 172.39(17) no
Br6 Ti4 S8 S7 101.1(2) no
S6 Ti4 S8 Ti1 59.9(3) no
S6 Ti4 S8 S7 -11.4(3) no
S7 Ti4 S8 Ti1 71.3(2) no
O Ti4 S8 Ti1 -20.8(3) no
O Ti4 S8 S7 -92.1(4) no
Br4 Ti4 O Ti1 114.6(4) no
Br4 Ti4 O Ti2 -0.7(5) no
Br4 Ti4 O Ti3 -114.4(4) no
S5 Ti4 O Ti1 -155.3(4) no
S5 Ti4 O Ti2 89.4(5) no
S5 Ti4 O Ti3 -24.4(4) no
S6 Ti4 O Ti1 -106.3(4) no
S6 Ti4 O Ti2 138.4(5) no
S6 Ti4 O Ti3 24.7(4) no
S7 Ti4 O Ti1 -24.1(4) no
S7 Ti4 O Ti2 -139.4(5) no
S7 Ti4 O Ti3 106.8(4) no
S8 Ti4 O Ti1 25.1(3) no
S8 Ti4 O Ti2 -90.3(5) no
S8 Ti4 O Ti3 156.0(4) no
Ti1 S1 S2 Ti2 -88.91(15) no
Ti2 S1 S2 Ti1 88.91(15) no
Ti2 S3 S4 Ti3 -89.06(17) no
Ti3 S3 S4 Ti2 89.06(17) no
Ti3 S5 S6 Ti4 88.85(16) no
Ti4 S5 S6 Ti3 -88.85(16) no
Ti1 S7 S8 Ti4 88.48(18) no
Ti4 S7 S8 Ti1 -88.48(18) no
